data_2001239
loop_
_publ_author_name
'Rice, C. R.'
'Robinson, K. J.'
'Wallis, J. D.'

_publ_section_title
;
 Intramolecular interactions in dimethyl
 2,2'-bipyridine-3,3'-dicarboxylate
;
_journal_issue 11
_journal_name_full 'Acta Crystallographica Section C'
_journal_page_first 1980
_journal_page_last 1982
_journal_paper_doi 10.1107/S0108270193005931
_journal_volume 49
_journal_year 1993
_chemical_formula_analytical ' C14 H12 N2 O4 '
_chemical_formula_moiety ' C14 H12 N2 O4 '
_chemical_formula_structural ' C14 H12 N2 O4 '
_chemical_formula_sum 'C14 H12 N2 O4'
_chemical_formula_weight 272.28
_chemical_melting_point '  423 (lit. 417-8) '
_chemical_name_systematic
;
Dimethyl 2,2'-Bipyridine-3,3'-dicarboxylate
;
_symmetry_cell_setting orthorhombic
_symmetry_space_group_name_Hall '-P 2n 2ab '
_symmetry_space_group_name_H-M 'P b c n'
_cell_angle_alpha 90
_cell_angle_beta 90
_cell_angle_gamma 90
_cell_formula_units_Z 4
_cell_length_a 15.885(4)
_cell_length_b 7.8040(10)
_cell_length_c 10.5040(10)
_cell_measurement_reflns_used 500
_cell_measurement_temperature 291
_cell_measurement_theta_max XX
_cell_measurement_theta_min XX
_cell_volume 1302.1(4)
_computing_cell_refinement ' SADONL'
_computing_data_collection ' SADONL (Danopoulos, Wilkinson, Hussain-Bates and Hursthouse, 1991)'
_computing_data_reduction ' SADONL'
_computing_molecular_graphics 'PLATON (Spek, 1990) & PLUTON (Spek, 1991)'
_computing_publication_material 'PARST (Nardelli, 1982)'
_computing_structure_refinement 'SHELX76 (Sheldrick, 1976)'
_computing_structure_solution 'SHELXS-86 (Sheldrick, 1985)'
_diffrn_measurement_device 'Enraf-Nonius FAST TV area detector diffractometer'
_diffrn_measurement_method
;SADONL (Danopoulos, Wilkinson, Hussain-Bates & Hursthouse, 1991) and MADNES
(Pflugrath & Messerschmidt, 1989)
;
_diffrn_radiation_monochromator graphite
_diffrn_radiation_source 'rotating anode'
_diffrn_radiation_type 'Mo K\a'
_diffrn_radiation_wavelength 0.7106900
_diffrn_reflns_av_R_equivalents 0.07
_diffrn_reflns_limit_h_max 17
_diffrn_reflns_limit_h_min 0
_diffrn_reflns_limit_k_max 9
_diffrn_reflns_limit_k_min 0
_diffrn_reflns_limit_l_max 12
_diffrn_reflns_limit_l_min 0
_diffrn_reflns_number 5430
_diffrn_reflns_reduction_process
;
;
_diffrn_reflns_theta_max 25.2
_diffrn_reflns_theta_min 0
_diffrn_standards_decay_% XX?
_diffrn_standards_interval_count XX?
_diffrn_standards_interval_time XX?
_diffrn_standards_number XX?
_exptl_absorpt_coefficient_mu 0.097
_exptl_absorpt_correction_type none
_exptl_crystal_colour Colourless
_exptl_crystal_density_diffrn 1.39
_exptl_crystal_description 'Flawless blocks'
_exptl_crystal_F_000 568
_exptl_crystal_size_max 0.35
_exptl_crystal_size_mid 0.30
_exptl_crystal_size_min 0.27
_refine_diff_density_max 0.14
_refine_diff_density_min -0.14
_refine_ls_extinction_method None
_refine_ls_goodness_of_fit_obs 0.62
_refine_ls_hydrogen_treatment refall
_refine_ls_matrix_type full
_refine_ls_number_constraints 0
_refine_ls_number_parameters 115
_refine_ls_number_reflns 669
_refine_ls_number_restraints 0
_refine_ls_R_factor_obs 0.033
_refine_ls_shift/esd_max 0.026
_refine_ls_shift/esd_mean 0.005
_refine_ls_structure_factor_coef F
_refine_ls_weighting_details 'w = [(\s^2^F + 0.0001(F^2^)]^-1^'
_refine_ls_weighting_scheme calc
_refine_ls_wR_factor_obs 0.035
_reflns_number_observed XX?
_reflns_number_total XX?
_reflns_observed_criterion >3\s(I)
_cod_data_source_file al1057.cif
_cod_data_source_block Y
_cod_depositor_comments
;
The following automatic conversions were performed:
'_symmetry_cell_setting' value ' orthorhombic ' changed to 'orthorhombic'
according to '/home/saulius/struct/CIF-dictionaries/cif_core.dic'
dictionary named 'cif_core.dic' version 2.4.1 from
2010-06-29.

'_refine_ls_matrix_type' value 'Full' changed to 'full'
according to '/home/saulius/struct/CIF-dictionaries/cif_core.dic'
dictionary named 'cif_core.dic' version 2.4.1 from 2010-06-29.

Automatic conversion script
Id: cif_fix_enum 1527 2010-12-29 10:47:43Z saulius 

The following automatic conversions were performed:

'_diffrn_ambient_temperature' value 'Yes' was changed to '?' - the
value is undefined or not given.

Automatic conversion script
Id: cif_fix_values 1646 2011-03-28 12:23:43Z adriana 

The following automatic conversions were performed:

'_diffrn_ambient_temperature' value 'Yes' was changed to '?' - the
value is undefined or not given.

'_symmetry_cell_setting' value '
orthorhombic ' changed to 'orthorhombic' according to
/home/saulius/struct/CIF-dictionaries/cif_core.dic dictionary named
'cif_core.dic' version 2.4.1 from
2010-06-29.

'_refine_ls_matrix_type' value 'Full' changed to 'full'
according to /home/saulius/struct/CIF-dictionaries/cif_core.dic
dictionary named 'cif_core.dic' version 2.4.1 from 2010-06-29.

Automatic conversion script
Id: cif_fix_values 1715 2011-07-08 13:25:40Z adriana 

The following automatic conversions were performed:

'_refine_ls_weighting_scheme' value 'w = [(\s^2^F +
0.0001(F^2^)]^-1^' was changed to 'calc'. New tag
'_refine_ls_weighting_details' was created. The value of the new tag
was set to 'w = [(\s^2^F + 0.0001(F^2^)]^-1^'.

Automatic conversion script
Id: cif_fix_values 3143 2015-03-26 13:38:13Z robertas 
;
_cod_original_sg_symbol_H-M ' P b c n '
_cod_original_formula_sum ' C14 H12 N2 O4 '
_cod_database_code 2001239

loop_
_atom_site_aniso_label
_atom_site_aniso_U_11
_atom_site_aniso_U_22
_atom_site_aniso_U_33
_atom_site_aniso_U_12
_atom_site_aniso_U_13
_atom_site_aniso_U_23
O7A 0.0472(11) 0.1019(13) 0.0568(13) 0.0090(9) 0.0194(9) 0.0120(10)
O8A 0.0422(10) 0.0520(8) 0.0495(12) 0.0055(6) 0.0041(8) 0.0047(8)
N1A 0.0378(12) 0.0554(10) 0.0396(14) 0.0020(8) -0.0022(9) 0.0057(10)
C2A 0.0321(12) 0.0390(10) 0.0349(14) -0.0043(9) -0.0014(10) 0.0024(10)
C3A 0.0375(12) 0.0420(10) 0.0317(15) -0.0062(9) 0.0003(10) 0.0000(11)
C4A 0.0509(17) 0.0574(14) 0.0347(17) -0.0061(11) 0.0031(12) -0.0033(12)
C5A 0.0554(17) 0.0639(14) 0.0354(17) -0.0084(12) -0.0117(13) 0.0041(13)
C6A 0.0429(15) 0.0584(13) 0.0489(18) -0.0007(11) -0.0104(12) 0.0071(13)
C7A 0.0415(15) 0.0516(11) 0.0392(15) -0.0011(10) 0.0036(11) -0.0065(12)
C8A 0.0474(19) 0.0699(17) 0.080(3) 0.0136(15) -0.0031(15) 0.0131(19)

loop_
_atom_site_label
_atom_site_fract_x
_atom_site_fract_y
_atom_site_fract_z
_atom_site_U_iso_or_equiv
_atom_site_thermal_displace_type
_atom_site_calc_flag
_atom_site_calc_attached_atom
_atom_site_type_symbol
O7A 0.17740(10) 0.1790(2) 0.0307(2) 0.0686(7) aniso . . O
O8A 0.12290(9) 0.0437(2) 0.1996(2) 0.0479(6) aniso . . O
N1A -0.09030(10) 0.3627(2) 0.1649(2) 0.0443(7) aniso . . N
C2A -0.01500(10) 0.2886(2) 0.1827(2) 0.0353(7) aniso . . C
C3A 0.03430(10) 0.2285(2) 0.0831(2) 0.0371(7) aniso . . C
C4A 0.0043(2) 0.2488(3) -0.0403(2) 0.0477(9) aniso . . C
C5A -0.0724(2) 0.3250(3) -0.0597(3) 0.0516(9) aniso . . C
C6A -0.1177(2) 0.3778(3) 0.0443(3) 0.0501(9) aniso . . C
C7A 0.11900(10) 0.1498(3) 0.1004(2) 0.0441(9) aniso . . C
C8A 0.2057(2) -0.0233(4) 0.2282(4) 0.0657(13) aniso . . C
H4A 0.0376(14) 0.210(2) -0.105(2) 0.059(7) iso . C4A H
H5A -0.0938(13) 0.341(2) -0.144(2) 0.051(6) iso . C5A H
H6A -0.1747(16) 0.439(3) 0.031(3) 0.077(8) iso . C6A H
H81A 0.228(2) -0.090(4) 0.152(3) 0.112(12) iso . C8A H
H82A 0.1975(16) -0.108(3) 0.292(3) 0.083(9) iso . C8A H
H83A 0.245(2) 0.067(3) 0.245(3) 0.107(11) iso . C8A H

loop_
_atom_type_symbol
_atom_type_description
_atom_type_scat_dispersion_real
_atom_type_scat_dispersion_imag
_atom_type_scat_source
O Oxygen 0.008 0.006 'Cromer and Mann (1968)'
N Nitrogen 0.004 0.003 'Cromer and Mann (1968)'
C Carbon 0.002 0.002 'Cromer and Mann (1968)'
H Hydrogen 0.000 0.000 ' Stewart, Davidson and Simpson (1968)'

loop_
_geom_angle_atom_site_label_1
_geom_angle_atom_site_label_2
_geom_angle_atom_site_label_3
_geom_angle
_geom_angle_publ_flag
C7A O8A C8A 115.4(2) yes
C2A N1A C6A 117.2(2) yes
N1A C2A C3A 122.9(2) yes
N1A C2A C2B 114.6(2) yes
C3A C2A C2B 112.3(2) yes
C2A C3A C7A 123.8(2) yes
C2A C3A C4A 118.1(2) yes
C4A C3A C7A 118.1(2) yes
C3A C4A H4A 117.0(10) no
C3A C4A C5A 119.5(2) yes
C5A C4A H4A 123(2) no
C4A C5A H5A 121.0(10) no
C4A C5A C6A 118.6(2) yes
C6A C5A H5A 121.0(10) no
N1A C6A C5A 123.7(2) yes
C5A C6A H6A 119(2) no
N1A C6A H6A 117.0(10) no
O8A C7A C3A 113.2(2) yes
O7A C7A C3A 122.9(2) yes
O7A C7A O8A 123.9(2) yes
O8A C8A H83A 111(2) no
O8A C8A H82A 106(2) no
O8A C8A H81A 110(2) no
H82A C8A H83A 118(2) no
H81A C8A H83A 107(3) no
H81A C8A H82A 104(2) no

loop_
_geom_bond_atom_site_label_1
_geom_bond_atom_site_label_2
_geom_bond_distance
_geom_bond_publ_flag
O7A C7A 1.204(2) yes
O8A C7A 1.332(2) yes
O8A C8A 1.447(3) yes
N1A C2A 1.342(2) yes
N1A C6A 1.345(3) yes
C2A C3A 1.388(2) yes
C2A C2B 1.493(2) yes
C3A C4A 1.390(3) yes
C3A C7A 1.490(2) yes
C4A C5A 1.371(3) yes
C4A H4A 0.91(2) no
C5A C6A 1.372(3) yes
C5A H5A 0.96(2) no
C6A H6A 1.03(2) no
C8A H81A 1.02(3) no
C8A H82A 0.95(2) no
C8A H83A 0.96(2) no

loop_
_geom_contact_atom_site_label_1
_geom_contact_atom_site_label_2
_geom_contact_distance
O8A C2B 2.849(3)
O8A N1B 2.913(3)
N1A C7B 3.001(3)
